data_7156106
loop_
_publ_author_name
'Jardim, Guilherme A. M.'
'Oliveira, Willian X. C.'
'de Freitas, Rossimiriam P.'
'Menna-Barreto, Rubem F S'
'Silva, Thaissa L.'
'Goulart, Marilia O. F.'
'da Silva J\'unior, Eufr\^anio N'

_publ_section_title
;
 Direct sequential C-H iodination/organoyl-thiolation for the benzenoid
 A-ring modification of quinonoid deactivated systems: a new protocol for
 potent trypanocidal quinones.
;
_journal_issue 10
_journal_name_full 'Organic &amp; biomolecular chemistry'
_journal_page_first 1686
_journal_page_last 1691
_journal_paper_doi 10.1039/c8ob00196k
_journal_volume 16
_journal_year 2018
_chemical_formula_sum 'C17 H12 O3 S'
_chemical_formula_weight 296.33
_space_group_crystal_system monoclinic
_space_group_IT_number 14
_space_group_name_Hall '-P 2ybc'
_space_group_name_H-M_alt 'P 1 21/c 1'
_symmetry_space_group_name_Hall '-P 2ybc'
_symmetry_space_group_name_H-M 'P 1 21/c 1'
_atom_sites_solution_hydrogens geom
_audit_creation_method SHELXL-2017/1
_audit_update_record
;
2017-11-17 deposited with the CCDC.
2018-02-08 downloaded from the CCDC.
;
_cell_angle_alpha 90
_cell_angle_beta 106.353(9)
_cell_angle_gamma 90
_cell_formula_units_Z 4
_cell_length_a 9.0948(7)
_cell_length_b 20.0144(16)
_cell_length_c 7.8362(6)
_cell_measurement_reflns_used 3966
_cell_measurement_temperature 293(2)
_cell_measurement_theta_max 27.9030
_cell_measurement_theta_min 2.4950
_cell_volume 1368.7(2)
_computing_cell_refinement 'CrysAlisPro 1.171.38.43f (Rigaku OD, 2015)'
_computing_data_collection 'CrysAlisPro 1.171.38.43f (Rigaku OD, 2015)'
_computing_data_reduction 'CrysAlisPro 1.171.38.43f (Rigaku OD, 2015)'
_computing_structure_refinement 'SHELXL-2017/1 (Sheldrick, 2017)'
_computing_structure_solution 'SuperFlip (Palatinus & Chapius, 2007)'
_diffrn_ambient_temperature 293(2)
_diffrn_detector_area_resol_mean 10.4186
_diffrn_measured_fraction_theta_full 1.000
_diffrn_measured_fraction_theta_max 1.000
_diffrn_measurement_device_type 'Xcalibur, Atlas, Gemini ultra'
_diffrn_measurement_method '\w scans'
_diffrn_radiation_type MoK\a
_diffrn_radiation_wavelength 0.71073
_diffrn_reflns_av_R_equivalents 0.1013
_diffrn_reflns_av_unetI/netI 0.0442
_diffrn_reflns_Laue_measured_fraction_full 1.000
_diffrn_reflns_Laue_measured_fraction_max 1.000
_diffrn_reflns_limit_h_max 11
_diffrn_reflns_limit_h_min -11
_diffrn_reflns_limit_k_max 24
_diffrn_reflns_limit_k_min -24
_diffrn_reflns_limit_l_max 9
_diffrn_reflns_limit_l_min -9
_diffrn_reflns_number 4917
_diffrn_reflns_point_group_measured_fraction_full 1.000
_diffrn_reflns_point_group_measured_fraction_max 1.000
_diffrn_reflns_theta_full 25.242
_diffrn_reflns_theta_max 26.366
_diffrn_reflns_theta_min 2.334
_diffrn_source 'fine-focus sealed X-ray tube'
_exptl_absorpt_coefficient_mu 0.243
_exptl_absorpt_correction_T_max 1.00000
_exptl_absorpt_correction_T_min 0.64968
_exptl_absorpt_correction_type multi-scan
_exptl_absorpt_process_details
;
CrysAlisPro 1.171.38.43f (Rigaku Oxford Diffraction, 2015)
Empirical absorption correction using spherical harmonics,
 implemented in SCALE3 ABSPACK scaling algorithm.
;
_exptl_crystal_colour orange
_exptl_crystal_density_diffrn 1.438
_exptl_crystal_description plate
_exptl_crystal_F_000 616
_exptl_crystal_size_max 0.394
_exptl_crystal_size_mid 0.280
_exptl_crystal_size_min 0.026
_refine_diff_density_max 0.376
_refine_diff_density_min -0.266
_refine_diff_density_rms 0.066
_refine_ls_extinction_method none
_refine_ls_goodness_of_fit_ref 0.972
_refine_ls_hydrogen_treatment constr
_refine_ls_matrix_type full
_refine_ls_number_parameters 190
_refine_ls_number_reflns 4917
_refine_ls_number_restraints 0
_refine_ls_restrained_S_all 0.972
_refine_ls_R_factor_all 0.0754
_refine_ls_R_factor_gt 0.0546
_refine_ls_shift/su_max 0.001
_refine_ls_shift/su_mean 0.000
_refine_ls_structure_factor_coef Fsqd
_refine_ls_weighting_details 'w=1/[\s^2^(Fo^2^)+(0.1176P)^2^] where P=(Fo^2^+2Fc^2^)/3'
_refine_ls_weighting_scheme calc
_refine_ls_wR_factor_gt 0.1575
_refine_ls_wR_factor_ref 0.1666
_reflns_Friedel_coverage 0.000
_reflns_number_gt 3535
_reflns_number_total 4917
_reflns_threshold_expression 'I > 2\s(I)'
_cod_data_source_file c8ob00196k2.cif
_cod_data_source_block shelx_CCDC2
_cod_depositor_comments 'Adding full bibliography for 7156104--7156114.cif.'
_cod_original_cell_volume 1368.69(19)
_cod_database_code 7156106
_shelx_shelxl_version_number 2017/1
_shelx_space_group_comment
;
The symmetry employed for this shelxl refinement is uniquely defined
by the following loop, which should always be used as a source of
symmetry information in preference to the above space-group names.
They are only intended as comments.
;

loop_
_space_group_symop_operation_xyz
'x, y, z'
'-x, y+1/2, -z+1/2'
'-x, -y, -z'
'x, -y-1/2, z-1/2'

loop_
_atom_site_label
_atom_site_type_symbol
_atom_site_fract_x
_atom_site_fract_y
_atom_site_fract_z
_atom_site_U_iso_or_equiv
_atom_site_adp_type
_atom_site_occupancy
_atom_site_site_symmetry_order
_atom_site_calc_flag
_atom_site_refinement_flags_posn
_atom_site_refinement_flags_adp
S1 S 0.66558(8) 0.63081(4) 0.21303(9) 0.0286(2) Uani 1 1 d . .
O1 O 0.1946(3) 0.52541(12) -0.5023(3) 0.0429(6) Uani 1 1 d . .
O3 O 1.2337(2) 0.78395(11) 0.2632(4) 0.0487(7) Uani 1 1 d . .
O2 O 0.3872(2) 0.57991(11) 0.1883(3) 0.0352(6) Uani 1 1 d . .
C6 C 0.6949(3) 0.61151(15) -0.1257(4) 0.0269(6) Uani 1 1 d . .
H6 H 0.794123 0.627637 -0.080398 0.032 Uiso 1 1 calc R U
C9 C 0.8366(3) 0.67474(15) 0.2190(4) 0.0268(6) Uani 1 1 d . .
C14 C 0.9782(3) 0.64299(16) 0.2771(4) 0.0336(7) Uani 1 1 d . .
H14 H 0.982472 0.597832 0.306079 0.040 Uiso 1 1 calc R U
C13 C 1.1125(3) 0.67777(16) 0.2921(4) 0.0370(8) Uani 1 1 d . .
H13 H 1.206307 0.655930 0.329660 0.044 Uiso 1 1 calc R U
C11 C 0.9678(4) 0.77729(16) 0.1953(4) 0.0388(8) Uani 1 1 d . .
H11 H 0.964220 0.822605 0.168194 0.047 Uiso 1 1 calc R U
C5 C 0.6003(3) 0.60542(14) -0.0130(3) 0.0216(6) Uani 1 1 d . .
C4A C 0.4507(3) 0.58077(13) -0.0836(3) 0.0215(6) Uani 1 1 d . .
C8 C 0.4956(4) 0.57168(15) -0.3739(4) 0.0306(7) Uani 1 1 d . .
H8 H 0.460500 0.561333 -0.494267 0.037 Uiso 1 1 calc R U
C1 C 0.2389(3) 0.54141(14) -0.3458(4) 0.0298(7) Uani 1 1 d . .
C12 C 1.1072(3) 0.74489(16) 0.2514(4) 0.0341(7) Uani 1 1 d . .
C10 C 0.8329(3) 0.74215(16) 0.1793(4) 0.0355(7) Uani 1 1 d . .
H10 H 0.739294 0.764147 0.141468 0.043 Uiso 1 1 calc R U
C4 C 0.3457(3) 0.57199(14) 0.0271(4) 0.0260(6) Uani 1 1 d . .
C8A C 0.3996(3) 0.56469(14) -0.2661(4) 0.0252(6) Uani 1 1 d . .
C2 C 0.1362(3) 0.53906(15) -0.2318(4) 0.0355(7) Uani 1 1 d . .
H2 H 0.034010 0.527603 -0.281595 0.043 Uiso 1 1 calc R U
C7 C 0.6433(3) 0.59403(15) -0.3024(4) 0.0316(7) Uani 1 1 d . .
H7 H 0.708828 0.597349 -0.374122 0.038 Uiso 1 1 calc R U
C3 C 0.1850(3) 0.55286(16) -0.0588(4) 0.0338(7) Uani 1 1 d . .
H3 H 0.116407 0.550400 0.009368 0.041 Uiso 1 1 calc R U
C15 C 1.3749(4) 0.7499(2) 0.2805(6) 0.0606(11) Uani 1 1 d . .
H15A H 1.454835 0.782018 0.287506 0.091 Uiso 1 1 calc R U
H15B H 1.399643 0.723260 0.386611 0.091 Uiso 1 1 calc R U
H15C H 1.365266 0.721611 0.179064 0.091 Uiso 1 1 calc R U

loop_
_atom_site_aniso_label
_atom_site_aniso_U_11
_atom_site_aniso_U_22
_atom_site_aniso_U_33
_atom_site_aniso_U_23
_atom_site_aniso_U_13
_atom_site_aniso_U_12
S1 0.0266(4) 0.0371(5) 0.0207(4) -0.0047(3) 0.0045(3) -0.0041(3)
O1 0.0441(13) 0.0458(15) 0.0290(12) -0.0043(10) -0.0060(10) -0.0052(11)
O3 0.0314(12) 0.0325(13) 0.0813(18) -0.0136(12) 0.0143(12) -0.0084(10)
O2 0.0379(12) 0.0440(14) 0.0269(11) -0.0037(9) 0.0145(9) -0.0068(10)
C6 0.0255(14) 0.0295(16) 0.0249(15) 0.0014(12) 0.0058(12) -0.0006(12)
C9 0.0268(14) 0.0274(16) 0.0231(14) -0.0069(11) 0.0021(12) -0.0008(12)
C14 0.0310(15) 0.0280(17) 0.0374(17) -0.0018(13) 0.0025(14) -0.0001(13)
C13 0.0260(15) 0.0332(18) 0.0465(19) -0.0063(15) 0.0017(14) 0.0034(13)
C11 0.0375(17) 0.0230(16) 0.053(2) -0.0027(14) 0.0086(15) -0.0006(13)
C5 0.0248(13) 0.0193(14) 0.0193(13) 0.0001(10) 0.0038(11) 0.0020(11)
C4A 0.0256(13) 0.0164(14) 0.0216(13) 0.0009(11) 0.0052(11) 0.0011(11)
C8 0.0424(17) 0.0287(17) 0.0192(14) -0.0022(12) 0.0061(13) -0.0005(14)
C1 0.0328(15) 0.0204(15) 0.0314(16) 0.0001(12) 0.0008(13) -0.0002(12)
C12 0.0313(15) 0.0294(17) 0.0408(18) -0.0093(14) 0.0090(13) -0.0060(14)
C10 0.0303(15) 0.0306(18) 0.0411(19) -0.0031(14) 0.0025(14) 0.0039(14)
C4 0.0290(14) 0.0197(14) 0.0296(15) -0.0020(12) 0.0087(12) -0.0027(12)
C8A 0.0294(15) 0.0182(14) 0.0255(14) 0.0020(11) 0.0036(13) 0.0040(12)
C2 0.0263(14) 0.0271(17) 0.0487(19) -0.0030(14) 0.0035(14) -0.0039(13)
C7 0.0385(17) 0.0325(18) 0.0296(16) -0.0017(13) 0.0191(14) -0.0016(13)
C3 0.0303(15) 0.0305(17) 0.0428(18) -0.0023(13) 0.0139(14) -0.0046(13)
C15 0.0352(17) 0.045(2) 0.104(3) -0.023(2) 0.0246(19) -0.0078(17)

loop_
_atom_type_symbol
_atom_type_description
_atom_type_scat_dispersion_real
_atom_type_scat_dispersion_imag
_atom_type_scat_source
C C 0.0033 0.0016 'International Tables Vol C Tables 4.2.6.8 and 6.1.1.4'
H H 0.0000 0.0000 'International Tables Vol C Tables 4.2.6.8 and 6.1.1.4'
O O 0.0106 0.0060 'International Tables Vol C Tables 4.2.6.8 and 6.1.1.4'
S S 0.1246 0.1234 'International Tables Vol C Tables 4.2.6.8 and 6.1.1.4'

loop_
_geom_angle_atom_site_label_1
_geom_angle_atom_site_label_2
_geom_angle_atom_site_label_3
_geom_angle
C9 S1 C5 102.25(13)
C12 O3 C15 116.7(3)
C7 C6 C5 121.1(3)
C10 C9 C14 118.7(3)
C10 C9 S1 120.8(2)
C14 C9 S1 120.4(2)
C13 C14 C9 120.8(3)
C12 C13 C14 119.9(3)
C12 C11 C10 119.9(3)
C6 C5 C4A 118.7(2)
C6 C5 S1 120.8(2)
C4A C5 S1 120.5(2)
C5 C4A C8A 119.0(2)
C5 C4A C4 121.8(2)
C8A C4A C4 119.2(2)
C7 C8 C8A 119.7(3)
O1 C1 C2 121.2(3)
O1 C1 C8A 120.6(3)
C2 C1 C8A 118.2(3)
O3 C12 C13 124.4(3)
O3 C12 C11 115.5(3)
C13 C12 C11 120.0(3)
C9 C10 C11 120.6(3)
O2 C4 C4A 122.1(2)
O2 C4 C3 118.9(3)
C4A C4 C3 119.1(2)
C8 C8A C4A 120.8(3)
C8 C8A C1 119.2(2)
C4A C8A C1 120.0(2)
C3 C2 C1 121.9(3)
C6 C7 C8 120.6(3)
C2 C3 C4 121.4(3)

loop_
_geom_bond_atom_site_label_1
_geom_bond_atom_site_label_2
_geom_bond_distance
S1 C9 1.776(3)
S1 C5 1.777(3)
O1 C1 1.221(4)
O3 C12 1.373(4)
O3 C15 1.426(4)
O2 C4 1.222(3)
C6 C7 1.376(4)
C6 C5 1.400(4)
C9 C10 1.383(4)
C9 C14 1.393(4)
C14 C13 1.381(4)
C13 C12 1.378(5)
C11 C12 1.381(4)
C11 C10 1.388(4)
C5 C4A 1.406(4)
C4A C8A 1.411(4)
C4A C4 1.470(4)
C8 C7 1.377(4)
C8 C8A 1.382(4)
C1 C2 1.464(5)
C1 C8A 1.493(4)
C4 C3 1.478(4)
C2 C3 1.331(5)
